data_2014353
loop_
_publ_author_name
'Tian-Zhu Zhang'
'Chun-Yan Wei'
'Guo-Hai Xu'
'Se-Won Park'

_publ_section_title 7-Hydroxy-6-methoxy-3-[(2-oxo-2<i>H</i>-1-benzopyran-7-yl)oxy]-2<i>H</i>-1-benzopyran-2-one
_journal_coeditor_code GZ1026
_journal_issue 2
_journal_name_full 'Acta Crystallographica Section C'
_journal_page_first o86
_journal_page_last o88
_journal_paper_doi 10.1107/S0108270106000874
_journal_volume 62
_journal_year 2006
_chemical_formula_iupac 'C19 H12 O7'
_chemical_formula_moiety 'C19 H12 O7'
_chemical_formula_sum 'C19 H12 O7'
_chemical_formula_weight 352.29
_chemical_name_common Daphnoretin
_chemical_name_systematic
;
7-Hydroxy-6-methoxy-2-oxo-2H-chromen-3-yl
2-oxo-2H-chromen-7-yl
ether
;
_space_group_IT_number 2
_symmetry_cell_setting triclinic
_symmetry_space_group_name_Hall '-P 1'
_symmetry_space_group_name_H-M 'P -1'
_atom_sites_solution_hydrogens geom
_atom_sites_solution_primary direct
_atom_sites_solution_secondary difmap
_audit_creation_method SHELXL-97
_cell_angle_alpha 113.175(5)
_cell_angle_beta 99.171(6)
_cell_angle_gamma 96.799(5)
_cell_formula_units_Z 4
_cell_length_a 7.659(3)
_cell_length_b 13.872(5)
_cell_length_c 16.479(5)
_cell_measurement_reflns_used 8396
_cell_measurement_temperature 293(2)
_cell_measurement_theta_max 25.90
_cell_measurement_theta_min 1.38
_cell_volume 1557.0(10)
_computing_cell_refinement PROCESS-AUTO
_computing_data_collection 'PROCESS-AUTO (Rigaku Corporation, 1998)'
_computing_data_reduction PROCESS-AUTO
_computing_molecular_graphics 'SHELXTL-Plus (Sheldrick, 1990)'
_computing_publication_material 'program(s) (references)?'
_computing_structure_refinement 'SHELXL97 (Sheldrick, 1997)'
_computing_structure_solution 'SHELXS97 (Sheldrick, 1997)'
_diffrn_ambient_temperature 293(2)
_diffrn_detector_area_resol_mean 10.0
_diffrn_measured_fraction_theta_full 0.984
_diffrn_measured_fraction_theta_max 0.968
_diffrn_measurement_device_type 'Rigaku R-AXIS RAPID'
_diffrn_measurement_method '\w scans'
_diffrn_radiation_monochromator graphite
_diffrn_radiation_source 'fine-focus sealed tube'
_diffrn_radiation_type MoK\a
_diffrn_radiation_wavelength 0.71073
_diffrn_reflns_av_R_equivalents 0.0316
_diffrn_reflns_av_sigmaI/netI 0.0518
_diffrn_reflns_limit_h_max 9
_diffrn_reflns_limit_h_min -8
_diffrn_reflns_limit_k_max 17
_diffrn_reflns_limit_k_min -17
_diffrn_reflns_limit_l_max 19
_diffrn_reflns_limit_l_min -20
_diffrn_reflns_number 8458
_diffrn_reflns_theta_full 25.00
_diffrn_reflns_theta_max 26.04
_diffrn_reflns_theta_min 1.38
_diffrn_standards_decay_% 0
_diffrn_standards_interval_time 10
_diffrn_standards_number 256
_exptl_absorpt_coefficient_mu 0.117
_exptl_absorpt_correction_T_max 0.985
_exptl_absorpt_correction_T_min 0.966
_exptl_absorpt_correction_type multi-scan
_exptl_absorpt_process_details '(ABSCOR; Higashi, 1995)'
_exptl_crystal_colour colorless
_exptl_crystal_density_diffrn 1.503
_exptl_crystal_density_method 'not measured'
_exptl_crystal_description block
_exptl_crystal_F_000 728
_exptl_crystal_size_max 0.310
_exptl_crystal_size_mid 0.164
_exptl_crystal_size_min 0.106
_refine_diff_density_max 0.168
_refine_diff_density_min -0.172
_refine_ls_extinction_method none
_refine_ls_goodness_of_fit_ref 0.949
_refine_ls_hydrogen_treatment constr
_refine_ls_matrix_type full
_refine_ls_number_parameters 477
_refine_ls_number_reflns 5966
_refine_ls_number_restraints 0
_refine_ls_restrained_S_all 0.949
_refine_ls_R_factor_all 0.0748
_refine_ls_R_factor_gt 0.0452
_refine_ls_shift/su_max 0.001
_refine_ls_shift/su_mean 0.000
_refine_ls_structure_factor_coef Fsqd
_refine_ls_weighting_details 'calc w=1/[\s^2^(Fo^2^)+(0.0306P)^2^] where P=(Fo^2^+2Fc^2^)/3'
_refine_ls_weighting_scheme calc
_refine_ls_wR_factor_gt 0.0829
_refine_ls_wR_factor_ref 0.0933
_reflns_number_gt 3894
_reflns_number_total 5966
_reflns_threshold_expression I>2\s(I)
_cod_data_source_file gz1026.cif
_cod_data_source_block I
_cod_database_code 2014353
_cod_database_fobs_code 2014353

loop_
_symmetry_equiv_pos_as_xyz
'x, y, z'
'-x, -y, -z'

loop_
_atom_site_label
_atom_site_fract_x
_atom_site_fract_y
_atom_site_fract_z
_atom_site_U_iso_or_equiv
_atom_site_adp_type
_atom_site_calc_flag
_atom_site_refinement_flags
_atom_site_occupancy
_atom_site_disorder_assembly
_atom_site_disorder_group
_atom_site_type_symbol
C1A 0.4428(2) 0.27260(14) 0.00204(13) 0.0388(5) Uani d . 1 . . C
C2A 0.4862(2) 0.28008(14) 0.08964(12) 0.0415(5) Uani d . 1 . . C
H2A 0.4467 0.3303 0.1360 0.050 Uiso calc R 1 . . H
C3A 0.5883(2) 0.21244(15) 0.10721(12) 0.0427(5) Uani d . 1 . . C
H3A 0.6198 0.2185 0.1662 0.051 Uiso calc R 1 . . H
C4A 0.6458(2) 0.13477(14) 0.03831(12) 0.0375(5) Uani d . 1 . . C
C5A 0.7443(2) 0.05791(15) 0.04906(13) 0.0452(5) Uani d . 1 . . C
H5A 0.7830 0.0612 0.1067 0.054 Uiso calc R 1 . . H
C6A 0.7825(2) -0.01894(15) -0.02211(14) 0.0460(5) Uani d . 1 . . C
H6A 0.8441 -0.0692 -0.0134 0.055 Uiso calc R 1 . . H
C7A 0.7295(3) -0.02455(16) -0.11155(15) 0.0473(5) Uani d . 1 . . C
C8A 0.5936(2) 0.12851(14) -0.04881(12) 0.0363(4) Uani d . 1 . . C
C9A 0.4956(2) 0.19686(14) -0.06798(12) 0.0414(5) Uani d . 1 . . C
H9A 0.4659 0.1921 -0.1266 0.050 Uiso calc R 1 . . H
C10A 0.2349(3) 0.39021(15) 0.03182(12) 0.0402(5) Uani d . 1 . . C
C11A 0.2546(3) 0.49625(15) 0.07293(12) 0.0416(5) Uani d . 1 . . C
H11A 0.3566 0.5399 0.0729 0.050 Uiso calc R 1 . . H
C12A 0.1196(2) 0.54341(14) 0.11712(11) 0.0365(4) Uani d . 1 . . C
C13A 0.1265(3) 0.65387(14) 0.16137(12) 0.0411(5) Uani d . 1 . . C
H13A 0.2248 0.7017 0.1633 0.049 Uiso calc R 1 . . H
C14A -0.0092(3) 0.69260(14) 0.20180(12) 0.0390(5) Uani d . 1 . . C
C15A -0.1591(3) 0.62015(15) 0.19821(12) 0.0401(5) Uani d . 1 . . C
C16A -0.1681(3) 0.51251(15) 0.15469(12) 0.0426(5) Uani d . 1 . . C
H16A -0.2671 0.4647 0.1521 0.051 Uiso calc R 1 . . H
C17A -0.0310(2) 0.47467(14) 0.11472(11) 0.0368(4) Uani d . 1 . . C
C18A 0.0779(3) 0.31726(16) 0.02885(12) 0.0418(5) Uani d . 1 . . C
C19A 0.1020(3) 0.87447(15) 0.23345(14) 0.0645(7) Uani d . 1 . . C
H19A 0.0863 0.9452 0.2695 0.097 Uiso calc R 1 . . H
H19B 0.0729 0.8607 0.1705 0.097 Uiso calc R 1 . . H
H19C 0.2251 0.8690 0.2502 0.097 Uiso calc R 1 . . H
C1B 0.5733(2) 0.73632(15) 0.52152(13) 0.0397(5) Uani d . 1 . . C
C2B 0.4670(3) 0.70613(15) 0.43583(13) 0.0477(5) Uani d . 1 . . C
H2B 0.4705 0.6422 0.3884 0.057 Uiso calc R 1 . . H
C3B 0.3567(3) 0.77144(16) 0.42168(13) 0.0474(5) Uani d . 1 . . C
H3B 0.2833 0.7505 0.3645 0.057 Uiso calc R 1 . . H
C4B 0.3520(2) 0.86928(15) 0.49170(12) 0.0380(5) Uani d . 1 . . C
C5B 0.2409(2) 0.94177(16) 0.48333(14) 0.0466(5) Uani d . 1 . . C
H5B 0.1605 0.9236 0.4285 0.056 Uiso calc R 1 . . H
C6B 0.2502(3) 1.03592(16) 0.55316(14) 0.0477(5) Uani d . 1 . . C
H6B 0.1773 1.0822 0.5457 0.057 Uiso calc R 1 . . H
C7B 0.3707(3) 1.06612(16) 0.63905(14) 0.0439(5) Uani d . 1 . . C
C8B 0.4660(2) 0.89720(14) 0.57563(12) 0.0353(4) Uani d . 1 . . C
C9B 0.5745(2) 0.83201(14) 0.59251(12) 0.0381(5) Uani d . 1 . . C
H9B 0.6464 0.8517 0.6498 0.046 Uiso calc R 1 . . H
C10B 0.7610(2) 0.60870(14) 0.47727(12) 0.0387(5) Uani d . 1 . . C
C11B 0.7399(2) 0.50301(14) 0.44958(12) 0.0400(5) Uani d . 1 . . C
H11B 0.6547 0.4673 0.4678 0.048 Uiso calc R 1 . . H
C12B 0.8476(2) 0.44413(14) 0.39195(11) 0.0366(4) Uani d . 1 . . C
C13B 0.8397(2) 0.33368(14) 0.36197(12) 0.0397(5) Uani d . 1 . . C
H13B 0.7579 0.2938 0.3786 0.048 Uiso calc R 1 . . H
C14B 0.9511(3) 0.28363(14) 0.30831(12) 0.0389(5) Uani d . 1 . . C
C15B 1.0766(3) 0.34384(15) 0.28321(12) 0.0399(5) Uani d . 1 . . C
C16B 1.0861(3) 0.45151(15) 0.31245(12) 0.0421(5) Uani d . 1 . . C
H16B 1.1686 0.4916 0.2964 0.051 Uiso calc R 1 . . H
C17B 0.9727(2) 0.50083(14) 0.36602(11) 0.0373(5) Uani d . 1 . . C
C18B 0.8914(3) 0.66903(15) 0.45085(13) 0.0425(5) Uani d . 1 . . C
C19B 0.8331(3) 0.11117(15) 0.29726(13) 0.0601(6) Uani d . 1 . . C
H19D 0.8481 0.0384 0.2697 0.090 Uiso calc R 1 . . H
H19E 0.7111 0.1152 0.2760 0.090 Uiso calc R 1 . . H
H19F 0.8585 0.1356 0.3619 0.090 Uiso calc R 1 . . H
O1A 0.35292(18) 0.34319(10) -0.01971(8) 0.0502(4) Uani d . 1 . . O
O1B 0.67541(18) 0.66934(10) 0.54187(8) 0.0477(4) Uani d . 1 . . O
O2A 0.63689(18) 0.05040(10) -0.12140(8) 0.0480(4) Uani d . 1 . . O
O3A 0.7580(2) -0.08925(12) -0.18021(10) 0.0708(5) Uani d . 1 . . O
O4A 0.04948(18) 0.22080(10) -0.00833(9) 0.0538(4) Uani d . 1 . . O
O5A -0.04808(17) 0.36499(9) 0.07215(8) 0.0451(3) Uani d . 1 . . O
O6A -0.29514(19) 0.65470(12) 0.23758(10) 0.0580(4) Uani d . 1 . . O
O7A -0.01414(18) 0.79814(10) 0.24851(9) 0.0555(4) Uani d . 1 . . O
O2B 0.47407(16) 0.99413(9) 0.64707(8) 0.0431(3) Uani d . 1 . . O
O3B 0.39180(19) 1.14857(11) 0.70653(10) 0.0604(4) Uani d . 1 . . O
O4B 0.92093(18) 0.76494(10) 0.47495(9) 0.0573(4) Uani d . 1 . . O
O5B 0.98931(17) 0.61015(9) 0.39376(8) 0.0462(3) Uani d . 1 . . O
O6B 1.1873(2) 0.29731(13) 0.23072(10) 0.0575(4) Uani d . 1 . . O
O7B 0.95408(18) 0.17695(10) 0.27386(9) 0.0520(4) Uani d . 1 . . O
H6OB 1.173(3) 0.2285(17) 0.2160(14) 0.076(8) Uiso d . 1 . . H
H6OA -0.288(3) 0.7247(17) 0.2602(14) 0.078(8) Uiso d . 1 . . H

loop_
_atom_site_aniso_label
_atom_site_aniso_U_11
_atom_site_aniso_U_22
_atom_site_aniso_U_33
_atom_site_aniso_U_12
_atom_site_aniso_U_13
_atom_site_aniso_U_23
C1A 0.0400(11) 0.0369(11) 0.0457(12) 0.0147(9) 0.0174(9) 0.0188(10)
C2A 0.0431(12) 0.0373(11) 0.0383(11) 0.0086(9) 0.0153(9) 0.0077(9)
C3A 0.0404(12) 0.0479(13) 0.0366(11) 0.0083(10) 0.0076(9) 0.0150(10)
C4A 0.0333(11) 0.0369(11) 0.0416(11) 0.0063(9) 0.0113(9) 0.0149(9)
C5A 0.0367(12) 0.0515(13) 0.0494(13) 0.0093(10) 0.0063(9) 0.0243(11)
C6A 0.0381(12) 0.0424(12) 0.0665(14) 0.0146(9) 0.0167(10) 0.0285(11)
C7A 0.0496(13) 0.0404(12) 0.0642(15) 0.0206(10) 0.0292(11) 0.0250(11)
C8A 0.0396(11) 0.0331(11) 0.0393(11) 0.0131(9) 0.0198(9) 0.0128(9)
C9A 0.0495(13) 0.0436(12) 0.0410(12) 0.0200(10) 0.0221(9) 0.0206(10)
C10A 0.0465(12) 0.0407(12) 0.0414(11) 0.0212(9) 0.0191(9) 0.0185(10)
C11A 0.0424(12) 0.0402(12) 0.0454(12) 0.0122(9) 0.0155(9) 0.0180(10)
C12A 0.0393(11) 0.0343(11) 0.0369(11) 0.0103(9) 0.0105(8) 0.0145(9)
C13A 0.0428(12) 0.0315(11) 0.0460(12) 0.0047(9) 0.0141(9) 0.0123(9)
C14A 0.0485(12) 0.0277(10) 0.0378(11) 0.0107(9) 0.0118(9) 0.0090(9)
C15A 0.0418(12) 0.0388(12) 0.0426(12) 0.0153(9) 0.0162(9) 0.0156(10)
C16A 0.0409(12) 0.0349(11) 0.0527(12) 0.0077(9) 0.0168(9) 0.0167(10)
C17A 0.0441(12) 0.0278(10) 0.0377(11) 0.0105(9) 0.0091(9) 0.0119(9)
C18A 0.0485(13) 0.0374(12) 0.0404(12) 0.0177(10) 0.0113(9) 0.0144(10)
C19A 0.0850(18) 0.0335(12) 0.0700(15) 0.0047(11) 0.0184(13) 0.0183(11)
C1B 0.0388(11) 0.0383(11) 0.0457(12) 0.0135(9) 0.0167(9) 0.0171(10)
C2B 0.0468(13) 0.0394(12) 0.0457(13) 0.0118(10) 0.0113(10) 0.0053(10)
C3B 0.0434(12) 0.0499(13) 0.0409(12) 0.0094(10) 0.0063(9) 0.0123(10)
C4B 0.0312(11) 0.0422(12) 0.0444(12) 0.0096(9) 0.0132(9) 0.0198(10)
C5B 0.0392(12) 0.0548(14) 0.0523(13) 0.0113(10) 0.0117(10) 0.0283(11)
C6B 0.0423(12) 0.0485(13) 0.0667(15) 0.0208(10) 0.0196(11) 0.0330(12)
C7B 0.0484(13) 0.0374(12) 0.0576(14) 0.0193(10) 0.0268(11) 0.0234(11)
C8B 0.0383(11) 0.0303(10) 0.0388(11) 0.0103(8) 0.0164(9) 0.0121(9)
C9B 0.0403(11) 0.0381(11) 0.0367(11) 0.0143(9) 0.0111(9) 0.0139(9)
C10B 0.0424(12) 0.0359(11) 0.0398(11) 0.0168(9) 0.0149(9) 0.0135(9)
C11B 0.0421(12) 0.0364(11) 0.0462(12) 0.0123(9) 0.0184(9) 0.0178(9)
C12B 0.0401(11) 0.0346(11) 0.0355(11) 0.0125(9) 0.0129(9) 0.0121(9)
C13B 0.0457(12) 0.0331(11) 0.0426(11) 0.0100(9) 0.0181(9) 0.0147(9)
C14B 0.0498(12) 0.0308(10) 0.0367(11) 0.0127(9) 0.0135(9) 0.0119(9)
C15B 0.0457(12) 0.0422(12) 0.0366(11) 0.0166(9) 0.0192(9) 0.0155(9)
C16B 0.0474(12) 0.0404(12) 0.0463(12) 0.0117(9) 0.0219(9) 0.0211(10)
C17B 0.0433(12) 0.0308(11) 0.0400(11) 0.0116(9) 0.0119(9) 0.0153(9)
C18B 0.0441(12) 0.0358(12) 0.0491(12) 0.0150(9) 0.0113(10) 0.0174(10)
C19B 0.0914(18) 0.0354(12) 0.0614(14) 0.0152(11) 0.0331(13) 0.0216(11)
O1A 0.0660(10) 0.0501(9) 0.0538(9) 0.0333(7) 0.0335(7) 0.0282(7)
O1B 0.0613(9) 0.0429(8) 0.0482(8) 0.0294(7) 0.0238(7) 0.0192(7)
O2A 0.0629(9) 0.0454(8) 0.0472(8) 0.0286(7) 0.0284(7) 0.0203(7)
O3A 0.1042(13) 0.0601(10) 0.0692(11) 0.0515(9) 0.0498(10) 0.0277(9)
O4A 0.0625(10) 0.0322(8) 0.0603(9) 0.0172(7) 0.0142(7) 0.0107(7)
O5A 0.0480(8) 0.0291(7) 0.0572(9) 0.0118(6) 0.0200(7) 0.0128(7)
O6A 0.0576(10) 0.0388(9) 0.0806(11) 0.0196(7) 0.0374(8) 0.0170(9)
O7A 0.0640(10) 0.0294(8) 0.0684(10) 0.0110(7) 0.0284(8) 0.0104(7)
O2B 0.0502(8) 0.0351(8) 0.0452(8) 0.0186(6) 0.0150(6) 0.0136(6)
O3B 0.0805(11) 0.0434(9) 0.0607(10) 0.0322(8) 0.0276(8) 0.0154(8)
O4B 0.0606(10) 0.0321(8) 0.0806(11) 0.0145(7) 0.0231(8) 0.0208(8)
O5B 0.0530(9) 0.0332(7) 0.0609(9) 0.0155(6) 0.0262(7) 0.0216(7)
O6B 0.0720(11) 0.0480(10) 0.0654(10) 0.0272(8) 0.0446(8) 0.0220(8)
O7B 0.0690(10) 0.0330(8) 0.0588(9) 0.0171(7) 0.0339(7) 0.0148(7)

loop_
_atom_type_symbol
_atom_type_description
_atom_type_scat_dispersion_real
_atom_type_scat_dispersion_imag
_atom_type_scat_source
C C 0.0033 0.0016 'International Tables Vol C Tables 4.2.6.8 and 6.1.1.4'
H H 0.0000 0.0000 'International Tables Vol C Tables 4.2.6.8 and 6.1.1.4'
O O 0.0106 0.0060 'International Tables Vol C Tables 4.2.6.8 and 6.1.1.4'

loop_
_geom_angle_atom_site_label_1
_geom_angle_atom_site_label_2
_geom_angle_atom_site_label_3
_geom_angle
C9A C1A O1A 115.92(17)
C9A C1A C2A 121.26(19)
O1A C1A C2A 122.73(17)
C3A C2A C1A 119.31(18)
C3A C2A H2A 120.3
C1A C2A H2A 120.3
C2A C3A C4A 121.35(18)
C2A C3A H3A 119.3
C4A C3A H3A 119.3
C8A C4A C3A 116.95(19)
C8A C4A C5A 117.55(17)
C3A C4A C5A 125.40(19)
C6A C5A C4A 121.42(19)
C6A C5A H5A 119.3
C4A C5A H5A 119.3
C5A C6A C7A 120.8(2)
C5A C6A H6A 119.6
C7A C6A H6A 119.6
O3A C7A O2A 115.9(2)
O3A C7A C6A 126.5(2)
O2A C7A C6A 117.59(18)
C9A C8A O2A 116.48(17)
C9A C8A C4A 122.96(17)
O2A C8A C4A 120.55(17)
C8A C9A C1A 118.11(18)
C8A C9A H9A 120.9
C1A C9A H9A 120.9
C11A C10A O1A 121.24(17)
C11A C10A C18A 122.59(18)
O1A C10A C18A 115.76(16)
C10A C11A C12A 120.39(18)
C10A C11A H11A 119.8
C12A C11A H11A 119.8
C17A C12A C13A 117.57(17)
C17A C12A C11A 117.58(17)
C13A C12A C11A 124.84(17)
C14A C13A C12A 121.22(17)
C14A C13A H13A 119.4
C12A C13A H13A 119.4
O7A C14A C13A 126.10(17)
O7A C14A C15A 114.46(16)
C13A C14A C15A 119.43(17)
O6A C15A C16A 118.67(17)
O6A C15A C14A 121.44(17)
C16A C15A C14A 119.89(17)
C15A C16A C17A 120.14(17)
C15A C16A H16A 119.9
C17A C16A H16A 119.9
C16A C17A O5A 117.22(16)
C16A C17A C12A 121.76(17)
O5A C17A C12A 121.02(16)
O4A C18A O5A 118.28(17)
O4A C18A C10A 126.23(18)
O5A C18A C10A 115.49(16)
O7A C19A H19A 109.5
O7A C19A H19B 109.5
H19A C19A H19B 109.5
O7A C19A H19C 109.5
H19A C19A H19C 109.5
H19B C19A H19C 109.5
C9B C1B C2B 121.64(19)
C9B C1B O1B 116.38(17)
C2B C1B O1B 121.86(17)
C3B C2B C1B 119.29(19)
C3B C2B H2B 120.4
C1B C2B H2B 120.4
C2B C3B C4B 121.30(19)
C2B C3B H3B 119.3
C4B C3B H3B 119.3
C8B C4B C3B 116.94(18)
C8B C4B C5B 117.92(18)
C3B C4B C5B 125.14(18)
C6B C5B C4B 121.19(19)
C6B C5B H5B 119.4
C4B C5B H5B 119.4
C5B C6B C7B 121.0(2)
C5B C6B H6B 119.5
C7B C6B H6B 119.5
O3B C7B O2B 115.58(19)
O3B C7B C6B 127.1(2)
O2B C7B C6B 117.28(18)
C9B C8B O2B 116.59(17)
C9B C8B C4B 123.04(18)
O2B C8B C4B 120.37(17)
C8B C9B C1B 117.71(18)
C8B C9B H9B 121.1
C1B C9B H9B 121.1
C11B C10B O1B 121.54(17)
C11B C10B C18B 122.41(17)
O1B C10B C18B 115.59(16)
C10B C11B C12B 120.43(17)
C10B C11B H11B 119.8
C12B C11B H11B 119.8
C17B C12B C13B 117.68(16)
C17B C12B C11B 117.75(17)
C13B C12B C11B 124.54(17)
C14B C13B C12B 120.84(17)
C14B C13B H13B 119.6
C12B C13B H13B 119.6
O7B C14B C13B 126.28(17)
O7B C14B C15B 113.80(16)
C13B C14B C15B 119.92(17)
O6B C15B C16B 118.91(17)
O6B C15B C14B 121.39(17)
C16B C15B C14B 119.70(17)
C15B C16B C17B 119.85(17)
C15B C16B H16B 120.1
C17B C16B H16B 120.1
C16B C17B O5B 117.11(16)
C16B C17B C12B 122.01(17)
O5B C17B C12B 120.87(16)
O4B C18B O5B 118.08(18)
O4B C18B C10B 126.08(19)
O5B C18B C10B 115.84(16)
O7B C19B H19D 109.5
O7B C19B H19E 109.5
H19D C19B H19E 109.5
O7B C19B H19F 109.5
H19D C19B H19F 109.5
H19E C19B H19F 109.5
C10A O1A C1A 118.73(14)
C10B O1B C1B 118.17(14)
C7A O2A C8A 122.09(16)
C18A O5A C17A 122.91(14)
C15A O6A H6OA 114.8(14)
C14A O7A C19A 117.09(15)
C7B O2B C8B 122.18(15)
C18B O5B C17B 122.62(15)
C15B O6B H6OB 112.7(15)
C14B O7B C19B 117.10(14)

loop_
_geom_bond_atom_site_label_1
_geom_bond_atom_site_label_2
_geom_bond_site_symmetry_2
_geom_bond_distance
_geom_bond_publ_flag
C1A C9A . 1.376(2) ?
C1A O1A . 1.385(2) ?
C1A C2A . 1.388(2) ?
C2A C3A . 1.375(3) ?
C2A H2A . 0.9300 ?
C3A C4A . 1.397(2) ?
C3A H3A . 0.9300 ?
C4A C8A . 1.393(2) ?
C4A C5A . 1.426(3) ?
C5A C6A . 1.340(2) ?
C5A H5A . 0.9300 ?
C6A C7A . 1.433(3) ?
C6A H6A . 0.9300 ?
C7A O3A . 1.208(2) ?
C7A O2A . 1.372(2) ?
C8A C9A . 1.375(2) ?
C8A O2A . 1.3808(19) ?
C9A H9A . 0.9300 ?
C10A C11A . 1.333(2) ?
C10A O1A . 1.383(2) ?
C10A C18A . 1.458(3) ?
C11A C12A . 1.433(2) ?
C11A H11A . 0.9300 ?
C12A C17A . 1.391(2) ?
C12A C13A . 1.404(2) ?
C13A C14A . 1.372(2) ?
C13A H13A . 0.9300 ?
C14A O7A . 1.369(2) ?
C14A C15A . 1.411(2) ?
C15A O6A . 1.351(2) ?
C15A C16A . 1.366(2) ?
C16A C17A . 1.375(2) ?
C16A H16A . 0.9300 ?
C17A O5A . 1.381(2) ?
C18A O4A . 1.207(2) ?
C18A O5A . 1.370(2) ?
C19A O7A . 1.424(2) ?
C19A H19A . 0.9600 ?
C19A H19B . 0.9600 ?
C19A H19C . 0.9600 ?
C1B C9B . 1.379(2) ?
C1B C2B . 1.386(2) ?
C1B O1B . 1.386(2) ?
C2B C3B . 1.369(3) ?
C2B H2B . 0.9300 ?
C3B C4B . 1.402(2) ?
C3B H3B . 0.9300 ?
C4B C8B . 1.392(2) ?
C4B C5B . 1.424(3) ?
C5B C6B . 1.343(2) ?
C5B H5B . 0.9300 ?
C6B C7B . 1.434(3) ?
C6B H6B . 0.9300 ?
C7B O3B . 1.212(2) ?
C7B O2B . 1.378(2) ?
C8B C9B . 1.374(2) ?
C8B O2B . 1.3817(19) ?
C9B H9B . 0.9300 ?
C10B C11B . 1.333(2) ?
C10B O1B . 1.385(2) ?
C10B C18B . 1.454(3) ?
C11B C12B . 1.431(2) ?
C11B H11B . 0.9300 ?
C12B C17B . 1.391(2) ?
C12B C13B . 1.403(2) ?
C13B C14B . 1.375(2) ?
C13B H13B . 0.9300 ?
C14B O7B . 1.365(2) ?
C14B C15B . 1.414(2) ?
C15B O6B . 1.345(2) ?
C15B C16B . 1.366(2) ?
C16B C17B . 1.382(2) ?
C16B H16B . 0.9300 ?
C17B O5B . 1.384(2) ?
C18B O4B . 1.210(2) ?
C18B O5B . 1.371(2) ?
C19B O7B . 1.425(2) ?
C19B H19D . 0.9600 ?
C19B H19E . 0.9600 ?
C19B H19F . 0.9600 ?
O6A H6OA . 0.88(2) ?
O6B H6OB . 0.87(2) ?

loop_
_geom_hbond_atom_site_label_D
_geom_hbond_atom_site_label_H
_geom_hbond_atom_site_label_A
_geom_hbond_site_symmetry_A
_geom_hbond_distance_DH
_geom_hbond_distance_HA
_geom_hbond_distance_DA
_geom_hbond_angle_DHA
O6A H6OA O3B 2_576 0.88(2) 1.93(2) 2.750(2) 153(2)
O6B H6OB O3A 2_755 0.87(2) 1.95(2) 2.776(2) 157(2)

loop_
_geom_torsion_atom_site_label_1
_geom_torsion_atom_site_label_2
_geom_torsion_atom_site_label_3
_geom_torsion_atom_site_label_4
_geom_torsion
_geom_torsion_publ_flag
C9A C1A C2A C3A 1.8(3) ?
O1A C1A C2A C3A -174.76(16) ?
C1A C2A C3A C4A -1.4(3) ?
C2A C3A C4A C8A -0.6(3) ?
C2A C3A C4A C5A -176.83(16) ?
C8A C4A C5A C6A -1.3(3) ?
C3A C4A C5A C6A 174.96(16) ?
C4A C5A C6A C7A 1.8(3) ?
C5A C6A C7A O3A 179.22(19) ?
C5A C6A C7A O2A -0.8(3) ?
C3A C4A C8A C9A 2.3(3) ?
C5A C4A C8A C9A 178.90(17) ?
C3A C4A C8A O2A -176.66(15) ?
C5A C4A C8A O2A -0.1(2) ?
O2A C8A C9A C1A 177.04(15) ?
C4A C8A C9A C1A -2.0(3) ?
O1A C1A C9A C8A 176.66(15) ?
C2A C1A C9A C8A -0.1(3) ?
O1A C10A C11A C12A 172.67(16) ?
C18A C10A C11A C12A 0.4(3) ?
C10A C11A C12A C17A -0.4(3) ?
C10A C11A C12A C13A -179.26(17) ?
C17A C12A C13A C14A 0.9(3) ?
C11A C12A C13A C14A 179.72(18) ?
C12A C13A C14A O7A 178.25(17) ?
C12A C13A C14A C15A -0.5(3) ?
O7A C14A C15A O6A 0.6(3) ?
C13A C14A C15A O6A 179.55(18) ?
O7A C14A C15A C16A -178.95(17) ?
C13A C14A C15A C16A 0.0(3) ?
O6A C15A C16A C17A -179.33(18) ?
C14A C15A C16A C17A 0.3(3) ?
C15A C16A C17A O5A 179.74(16) ?
C15A C16A C17A C12A 0.1(3) ?
C13A C12A C17A C16A -0.6(3) ?
C11A C12A C17A C16A -179.57(18) ?
C13A C12A C17A O5A 179.73(16) ?
C11A C12A C17A O5A 0.8(3) ?
C11A C10A C18A O4A 178.6(2) ?
O1A C10A C18A O4A 5.9(3) ?
C11A C10A C18A O5A -0.7(3) ?
O1A C10A C18A O5A -173.38(16) ?
C9B C1B C2B C3B -1.8(3) ?
O1B C1B C2B C3B 174.19(17) ?
C1B C2B C3B C4B 1.4(3) ?
C2B C3B C4B C8B 0.7(3) ?
C2B C3B C4B C5B -179.57(18) ?
C8B C4B C5B C6B 2.3(3) ?
C3B C4B C5B C6B -177.40(17) ?
C4B C5B C6B C7B -0.8(3) ?
C5B C6B C7B O3B 179.56(19) ?
C5B C6B C7B O2B -0.9(3) ?
C3B C4B C8B C9B -2.5(3) ?
C5B C4B C8B C9B 177.71(16) ?
C3B C4B C8B O2B 177.60(15) ?
C5B C4B C8B O2B -2.2(2) ?
O2B C8B C9B C1B -177.95(14) ?
C4B C8B C9B C1B 2.2(3) ?
C2B C1B C9B C8B 0.0(3) ?
O1B C1B C9B C8B -176.13(15) ?
O1B C10B C11B C12B -171.73(17) ?
C18B C10B C11B C12B 0.2(3) ?
C10B C11B C12B C17B -0.3(3) ?
C10B C11B C12B C13B 177.68(17) ?
C17B C12B C13B C14B -0.5(3) ?
C11B C12B C13B C14B -178.45(18) ?
C12B C13B C14B O7B -178.89(16) ?
C12B C13B C14B C15B 0.4(3) ?
O7B C14B C15B O6B -0.5(3) ?
C13B C14B C15B O6B -179.91(18) ?
O7B C14B C15B C16B 179.33(17) ?
C13B C14B C15B C16B 0.0(3) ?
O6B C15B C16B C17B 179.61(18) ?
C14B C15B C16B C17B -0.3(3) ?
C15B C16B C17B O5B 179.77(16) ?
C15B C16B C17B C12B 0.2(3) ?
C13B C12B C17B C16B 0.2(3) ?
C11B C12B C17B C16B 178.29(18) ?
C13B C12B C17B O5B -179.40(16) ?
C11B C12B C17B O5B -1.3(3) ?
C11B C10B C18B O4B -178.1(2) ?
O1B C10B C18B O4B -5.7(3) ?
C11B C10B C18B O5B 1.4(3) ?
O1B C10B C18B O5B 173.82(15) ?
C11A C10A O1A C1A 123.6(2) ?
C18A C10A O1A C1A -63.6(2) y
C9A C1A O1A C10A 153.95(16) ?
C2A C1A O1A C10A -29.3(3) y
C11B C10B O1B C1B -127.07(19) ?
C18B C10B O1B C1B 60.5(2) y
C9B C1B O1B C10B -144.91(16) ?
C2B C1B O1B C10B 38.9(2) y
O3A C7A O2A C8A 179.40(16) ?
C6A C7A O2A C8A -0.5(3) ?
C9A C8A O2A C7A -178.06(16) ?
C4A C8A O2A C7A 1.0(2) ?
O4A C18A O5A C17A -178.28(15) ?
C10A C18A O5A C17A 1.1(3) ?
C16A C17A O5A C18A 179.15(17) ?
C12A C17A O5A C18A -1.2(3) ?
C13A C14A O7A C19A 18.7(3) y
C15A C14A O7A C19A -162.49(17) ?
O3B C7B O2B C8B -179.33(14) ?
C6B C7B O2B C8B 1.0(2) ?
C9B C8B O2B C7B -179.39(16) ?
C4B C8B O2B C7B 0.5(2) ?
O4B C18B O5B C17B 176.54(16) ?
C10B C18B O5B C17B -3.1(3) ?
C16B C17B O5B C18B -176.48(17) ?
C12B C17B O5B C18B 3.1(3) ?
C13B C14B O7B C19B -1.5(3) y
C15B C14B O7B C19B 179.13(17) ?

loop_
_cod_related_entry_id
_cod_related_entry_database
_cod_related_entry_code
1 ChemSpider 4444756
